data_8105081
loop_
_publ_author_name
'Jiang, Binli'
'Zhou, Guo-Chun'

_publ_section_title
;
 Crystal structure of methyl (E)-N
 2-((3-methylquinolin-8-yl)sulfonyl)-N\w&#x2032;-nitro-L-argininate -
 ethanol (1/1), C19H28N6O7S
;
_journal_issue 2
_journal_name_full 'Zeitschrift f\"ur Kristallographie - New Crystal Structures'
_journal_page_first 275
_journal_page_last 277
_journal_paper_doi 10.1515/ncrs-2019-0597
_journal_volume 235
_journal_year 2020
_chemical_absolute_configuration syn
_chemical_formula_moiety 'C17 H22 N6 O6 S, C2 H6 O'
_chemical_formula_sum 'C19 H28 N6 O7 S'
_chemical_formula_weight 484.53
_space_group_crystal_system monoclinic
_space_group_IT_number 4
_space_group_name_Hall 'P 2yb'
_space_group_name_H-M_alt 'P 1 21 1'
_atom_sites_solution_hydrogens geom
_audit_creation_method SHELXL-2018/3
_cell_angle_alpha 90
_cell_angle_beta 116.4320(10)
_cell_angle_gamma 90
_cell_formula_units_Z 2
_cell_length_a 8.15730(10)
_cell_length_b 17.48230(10)
_cell_length_c 9.11620(10)
_cell_measurement_reflns_used 20696
_cell_measurement_temperature 170(2)
_cell_measurement_theta_max 75.3160
_cell_measurement_theta_min 5.3960
_cell_volume 1164.14(2)
_computing_structure_refinement 'SHELXL-2018/3 (Sheldrick, 2018)'
_computing_structure_solution 'SHELXT 2018/2 (Sheldrick, 2018)'
_diffrn_ambient_temperature 170(2)
_diffrn_measured_fraction_theta_full 0.990
_diffrn_measured_fraction_theta_max 0.964
_diffrn_measurement_device_type 'XtaLAB Synergy R, HyPix'
_diffrn_measurement_method '\w scans'
_diffrn_radiation_type CuK\a
_diffrn_radiation_wavelength 1.54184
_diffrn_reflns_av_R_equivalents 0.0191
_diffrn_reflns_av_unetI/netI 0.0111
_diffrn_reflns_Laue_measured_fraction_full 0.990
_diffrn_reflns_Laue_measured_fraction_max 0.964
_diffrn_reflns_limit_h_max 10
_diffrn_reflns_limit_h_min -10
_diffrn_reflns_limit_k_max 19
_diffrn_reflns_limit_k_min -21
_diffrn_reflns_limit_l_max 11
_diffrn_reflns_limit_l_min -11
_diffrn_reflns_number 21113
_diffrn_reflns_point_group_measured_fraction_full 0.950
_diffrn_reflns_point_group_measured_fraction_max 0.907
_diffrn_reflns_theta_full 67.684
_diffrn_reflns_theta_max 75.457
_diffrn_reflns_theta_min 5.419
_diffrn_standards_decay_% -
_diffrn_standards_interval_count -
_diffrn_standards_interval_time -
_diffrn_standards_number -
_exptl_absorpt_coefficient_mu 1.694
_exptl_absorpt_correction_T_max 0.812
_exptl_absorpt_correction_T_min 0.523
_exptl_absorpt_correction_type multi-scan
_exptl_absorpt_process_details
;
CrysAlisPro 1.171.40.14e (Rigaku Oxford Diffraction, 2018)
Empirical absorption correction using spherical harmonics,
 implemented in SCALE3 ABSPACK scaling algorithm.
;
_exptl_crystal_colour colorless
_exptl_crystal_density_diffrn 1.382
_exptl_crystal_description block
_exptl_crystal_F_000 512
_exptl_crystal_size_max 0.310
_exptl_crystal_size_mid 0.250
_exptl_crystal_size_min 0.220
_refine_diff_density_max 0.320
_refine_diff_density_min -0.383
_refine_diff_density_rms 0.043
_refine_ls_abs_structure_details
;
 Flack x determined using 1922 quotients [(I+)-(I-)]/[(I+)+(I-)]
 (Parsons, Flack and Wagner, Acta Cryst. B69 (2013) 249-259).
;
_refine_ls_abs_structure_Flack 0.010(4)
_refine_ls_extinction_coef .
_refine_ls_extinction_method none
_refine_ls_goodness_of_fit_ref 1.052
_refine_ls_hydrogen_treatment constr
_refine_ls_matrix_type full
_refine_ls_number_parameters 302
_refine_ls_number_reflns 4394
_refine_ls_number_restraints 1
_refine_ls_restrained_S_all 1.052
_refine_ls_R_factor_all 0.0289
_refine_ls_R_factor_gt 0.0273
_refine_ls_shift/su_max 0.000
_refine_ls_shift/su_mean 0.000
_refine_ls_structure_factor_coef Fsqd
_refine_ls_weighting_details 'w=1/[\s^2^(Fo^2^)+(0.0457P)^2^+0.2915P] where P=(Fo^2^+2Fc^2^)/3'
_refine_ls_weighting_scheme calc
_refine_ls_wR_factor_gt 0.0722
_refine_ls_wR_factor_ref 0.0732
_reflns_Friedel_coverage 0.819
_reflns_Friedel_fraction_full 0.907
_reflns_Friedel_fraction_max 0.846
_reflns_number_gt 4350
_reflns_number_total 4394
_reflns_threshold_expression 'I > 2\s(I)'
_cod_data_source_file suppl_ncrs-2019-0597_suppl.cif
_cod_data_source_block 1
_cod_original_sg_symbol_H-M 'P 21'
_cod_database_code 8105081
_shelx_shelxl_version_number 2018/3
_shelx_space_group_comment
;
The symmetry employed for this shelxl refinement is uniquely defined
by the following loop, which should always be used as a source of
symmetry information in preference to the above space-group names.
They are only intended as comments.
;
_shelx_estimated_absorpt_t_min 0.622
_shelx_estimated_absorpt_t_max 0.707

loop_
_space_group_symop_operation_xyz
'x, y, z'
'-x, y+1/2, -z'

loop_
_atom_site_label
_atom_site_type_symbol
_atom_site_fract_x
_atom_site_fract_y
_atom_site_fract_z
_atom_site_U_iso_or_equiv
_atom_site_adp_type
_atom_site_occupancy
_atom_site_site_symmetry_order
_atom_site_calc_flag
_atom_site_refinement_flags_posn
_atom_site_refinement_flags_adp
_atom_site_refinement_flags_occupancy
_atom_site_disorder_assembly
_atom_site_disorder_group
S1 S 0.85986(6) 0.37651(3) 0.28561(5) 0.01876(12) Uani 1 1 d . . . . .
O1 O -0.3533(3) 0.65911(14) 0.2025(3) 0.0560(6) Uani 1 1 d . . . . .
O2 O -0.1375(3) 0.71613(14) 0.4088(3) 0.0587(6) Uani 1 1 d . . . . .
O3 O 0.4740(3) 0.50527(11) -0.0885(2) 0.0422(5) Uani 1 1 d . . . . .
O4 O 0.4055(2) 0.38181(11) -0.09722(18) 0.0349(4) Uani 1 1 d . . . . .
O5 O 0.7888(2) 0.31740(9) 0.3507(2) 0.0295(4) Uani 1 1 d . . . . .
O6 O 1.0424(2) 0.40402(9) 0.38129(17) 0.0259(3) Uani 1 1 d . . . . .
N1 N -0.1905(3) 0.66482(12) 0.3028(3) 0.0348(5) Uani 1 1 d . . . . .
N2 N -0.0780(3) 0.61244(11) 0.2883(3) 0.0285(4) Uani 1 1 d . . . . .
N3 N 0.1913(3) 0.66470(11) 0.5140(2) 0.0260(4) Uani 1 1 d . . . . .
H3A H 0.310183 0.660562 0.574524 0.031 Uiso 1 1 calc R U . . .
H3B H 0.130377 0.702112 0.532039 0.031 Uiso 1 1 calc R U . . .
N4 N 0.1968(2) 0.55826(11) 0.3690(2) 0.0260(4) Uani 1 1 d . . . . .
H4 H 0.136362 0.526289 0.288289 0.031 Uiso 1 1 calc R U . . .
N5 N 0.7264(2) 0.45014(10) 0.2511(2) 0.0177(3) Uani 1 1 d . . . . .
H5 H 0.772961 0.495832 0.285517 0.021 Uiso 1 1 calc R U . . .
N6 N 0.9252(2) 0.46816(11) 0.0431(2) 0.0210(4) Uani 1 1 d . . . . .
C1 C 0.1039(3) 0.61466(13) 0.3957(3) 0.0222(4) Uani 1 1 d . . . . .
C2 C 0.3924(3) 0.54635(15) 0.4655(3) 0.0282(5) Uani 1 1 d . . . . .
H2A H 0.418771 0.533680 0.579716 0.034 Uiso 1 1 calc R U . . .
H2B H 0.458811 0.594000 0.467202 0.034 Uiso 1 1 calc R U . . .
C3 C 0.4586(3) 0.48193(14) 0.3938(3) 0.0254(5) Uani 1 1 d . . . . .
H3C H 0.392153 0.434450 0.393306 0.030 Uiso 1 1 calc R U . . .
H3D H 0.590448 0.473106 0.464781 0.030 Uiso 1 1 calc R U . . .
C4 C 0.4304(3) 0.49857(14) 0.2203(3) 0.0245(4) Uani 1 1 d . . . . .
H4A H 0.478211 0.550216 0.216572 0.029 Uiso 1 1 calc R U . . .
H4B H 0.297741 0.498226 0.145188 0.029 Uiso 1 1 calc R U . . .
C5 C 0.5270(3) 0.43976(12) 0.1620(2) 0.0204(4) Uani 1 1 d . . . . .
H5A H 0.495451 0.387321 0.185175 0.024 Uiso 1 1 calc R U . . .
C6 C 0.4652(3) 0.44737(12) -0.0218(2) 0.0224(4) Uani 1 1 d . . . . .
C7 C 0.3542(5) 0.3810(2) -0.2722(3) 0.0489(7) Uani 1 1 d . . . . .
H7A H 0.250333 0.415568 -0.329160 0.073 Uiso 1 1 calc R U . . .
H7B H 0.319561 0.328988 -0.314719 0.073 Uiso 1 1 calc R U . . .
H7C H 0.458239 0.398010 -0.290296 0.073 Uiso 1 1 calc R U . . .
C8 C 0.8428(3) 0.34286(12) 0.0965(2) 0.0208(4) Uani 1 1 d . . . . .
C9 C 0.7882(3) 0.26874(14) 0.0494(3) 0.0320(5) Uani 1 1 d . . . . .
H9 H 0.758353 0.235960 0.117108 0.038 Uiso 1 1 calc R U . . .
C10 C 0.7769(4) 0.24199(17) -0.1011(4) 0.0435(6) Uani 1 1 d . . . . .
H10 H 0.740243 0.190735 -0.134014 0.052 Uiso 1 1 calc R U . . .
C11 C 0.8181(4) 0.28883(17) -0.1994(3) 0.0405(6) Uani 1 1 d . . . . .
H11 H 0.812147 0.269419 -0.298963 0.049 Uiso 1 1 calc R U . . .
C12 C 0.8694(3) 0.36586(14) -0.1558(3) 0.0277(5) Uani 1 1 d . . . . .
C13 C 0.9044(3) 0.41828(17) -0.2564(3) 0.0331(5) Uani 1 1 d . . . . .
H13 H 0.901724 0.401232 -0.356423 0.040 Uiso 1 1 calc R U . . .
C14 C 0.9418(3) 0.49288(16) -0.2117(3) 0.0321(5) Uani 1 1 d . . . . .
C15 C 0.9493(3) 0.51471(14) -0.0593(3) 0.0262(5) Uani 1 1 d . . . . .
H15 H 0.973543 0.566946 -0.028566 0.031 Uiso 1 1 calc R U . . .
C16 C 0.8826(3) 0.39381(12) -0.0049(2) 0.0203(4) Uani 1 1 d . . . . .
C17 C 0.9782(4) 0.5516(2) -0.3143(3) 0.0499(8) Uani 1 1 d . . . . .
H17A H 1.106181 0.568157 -0.257881 0.075 Uiso 1 1 calc R U . . .
H17B H 0.897657 0.595800 -0.331460 0.075 Uiso 1 1 calc R U . . .
H17C H 0.954292 0.529222 -0.420509 0.075 Uiso 1 1 calc R U . . .
O7 O 0.5473(3) 0.65204(13) 0.8022(2) 0.0552(6) Uani 1 1 d . . . . .
H7 H 0.547795 0.625940 0.879771 0.083 Uiso 1 1 calc R U . . .
C18 C 0.6725(5) 0.7570(2) 0.7241(5) 0.0571(9) Uani 1 1 d . . . . .
H18A H 0.549594 0.775887 0.651662 0.086 Uiso 1 1 calc R U . . .
H18B H 0.713903 0.722315 0.662988 0.086 Uiso 1 1 calc R U . . .
H18C H 0.757169 0.800328 0.765271 0.086 Uiso 1 1 calc R U . . .
C19 C 0.6675(4) 0.71484(18) 0.8660(4) 0.0485(7) Uani 1 1 d . . . . .
H19A H 0.791700 0.696663 0.941559 0.058 Uiso 1 1 calc R U . . .
H19B H 0.623675 0.749152 0.927502 0.058 Uiso 1 1 calc R U . . .

loop_
_atom_site_aniso_label
_atom_site_aniso_U_11
_atom_site_aniso_U_22
_atom_site_aniso_U_33
_atom_site_aniso_U_23
_atom_site_aniso_U_13
_atom_site_aniso_U_12
S1 0.0194(2) 0.0201(2) 0.0169(2) 0.00404(18) 0.00817(16) 0.00262(18)
O1 0.0294(10) 0.0439(13) 0.0886(18) -0.0097(12) 0.0209(11) 0.0029(9)
O2 0.0563(12) 0.0442(13) 0.0649(14) -0.0207(11) 0.0172(11) 0.0201(10)
O3 0.0658(13) 0.0337(10) 0.0232(8) 0.0020(7) 0.0163(8) -0.0126(9)
O4 0.0460(9) 0.0294(9) 0.0190(7) -0.0026(7) 0.0051(6) -0.0090(8)
O5 0.0348(8) 0.0254(8) 0.0326(9) 0.0123(7) 0.0188(7) 0.0045(7)
O6 0.0201(7) 0.0334(9) 0.0188(7) 0.0019(6) 0.0039(6) 0.0024(6)
N1 0.0334(11) 0.0235(11) 0.0511(13) -0.0001(9) 0.0219(10) 0.0040(8)
N2 0.0294(9) 0.0214(10) 0.0390(10) -0.0052(8) 0.0192(8) 0.0000(8)
N3 0.0349(10) 0.0187(9) 0.0287(9) -0.0044(7) 0.0179(8) -0.0022(8)
N4 0.0250(9) 0.0233(10) 0.0329(10) -0.0111(8) 0.0157(8) -0.0041(7)
N5 0.0187(8) 0.0168(8) 0.0182(7) -0.0002(6) 0.0087(6) 0.0001(6)
N6 0.0221(8) 0.0216(9) 0.0195(8) -0.0001(7) 0.0095(7) 0.0001(7)
C1 0.0299(10) 0.0177(10) 0.0256(9) 0.0000(8) 0.0185(8) -0.0031(8)
C2 0.0272(11) 0.0301(13) 0.0288(11) -0.0049(9) 0.0138(9) -0.0010(9)
C3 0.0273(11) 0.0270(12) 0.0257(10) 0.0017(8) 0.0154(9) 0.0044(9)
C4 0.0211(10) 0.0305(12) 0.0242(10) 0.0023(8) 0.0121(8) 0.0058(8)
C5 0.0192(9) 0.0233(11) 0.0178(9) 0.0006(8) 0.0075(7) -0.0012(8)
C6 0.0198(9) 0.0250(12) 0.0195(9) 0.0005(8) 0.0061(7) -0.0010(8)
C7 0.0698(18) 0.0452(16) 0.0173(10) -0.0065(12) 0.0063(11) -0.0152(16)
C8 0.0203(9) 0.0205(10) 0.0203(9) -0.0020(8) 0.0080(7) 0.0024(8)
C9 0.0326(12) 0.0231(12) 0.0396(13) -0.0045(10) 0.0155(10) -0.0013(10)
C10 0.0484(15) 0.0286(14) 0.0493(16) -0.0193(12) 0.0180(13) -0.0062(12)
C11 0.0457(14) 0.0432(16) 0.0314(12) -0.0205(11) 0.0161(11) -0.0016(12)
C12 0.0252(9) 0.0351(14) 0.0210(9) -0.0067(9) 0.0086(8) 0.0021(9)
C13 0.0313(11) 0.0535(16) 0.0173(10) -0.0030(10) 0.0133(9) 0.0022(11)
C14 0.0244(11) 0.0514(16) 0.0215(10) 0.0083(10) 0.0111(9) 0.0025(10)
C15 0.0253(10) 0.0293(12) 0.0244(10) 0.0037(8) 0.0112(8) -0.0001(9)
C16 0.0168(8) 0.0251(12) 0.0181(9) -0.0030(7) 0.0068(7) 0.0014(7)
C17 0.0578(18) 0.065(2) 0.0332(14) 0.0170(13) 0.0265(13) -0.0005(15)
O7 0.0748(15) 0.0369(12) 0.0347(10) 0.0062(9) 0.0072(10) -0.0168(11)
C18 0.0481(16) 0.0378(18) 0.095(3) -0.0015(16) 0.0408(17) -0.0022(13)
C19 0.0380(14) 0.0391(16) 0.0512(17) -0.0105(13) 0.0045(12) 0.0022(12)

loop_
_atom_type_symbol
_atom_type_description
_atom_type_scat_dispersion_real
_atom_type_scat_dispersion_imag
_atom_type_scat_source
C C 0.0181 0.0091 'International Tables Vol C Tables 4.2.6.8 and 6.1.1.4'
H H 0.0000 0.0000 'International Tables Vol C Tables 4.2.6.8 and 6.1.1.4'
N N 0.0311 0.0180 'International Tables Vol C Tables 4.2.6.8 and 6.1.1.4'
O O 0.0492 0.0322 'International Tables Vol C Tables 4.2.6.8 and 6.1.1.4'
S S 0.3331 0.5567 'International Tables Vol C Tables 4.2.6.8 and 6.1.1.4'

loop_
_geom_angle_atom_site_label_1
_geom_angle_atom_site_label_2
_geom_angle_atom_site_label_3
_geom_angle
_geom_angle_site_symmetry_1
_geom_angle_site_symmetry_3
O6 S1 O5 119.42(9) . .
O6 S1 N5 106.09(9) . .
O5 S1 N5 106.94(9) . .
O6 S1 C8 108.34(9) . .
O5 S1 C8 107.02(10) . .
N5 S1 C8 108.68(9) . .
C6 O4 C7 116.1(2) . .
O1 N1 O2 121.2(2) . .
O1 N1 N2 115.4(2) . .
O2 N1 N2 123.4(2) . .
N1 N2 C1 118.8(2) . .
C1 N3 H3A 120.0 . .
C1 N3 H3B 120.0 . .
H3A N3 H3B 120.0 . .
C1 N4 C2 123.84(18) . .
C1 N4 H4 118.1 . .
C2 N4 H4 118.1 . .
C5 N5 S1 119.36(14) . .
C5 N5 H5 120.3 . .
S1 N5 H5 120.3 . .
C15 N6 C16 117.20(18) . .
N3 C1 N4 119.7(2) . .
N3 C1 N2 128.4(2) . .
N4 C1 N2 111.93(19) . .
N4 C2 C3 110.54(18) . .
N4 C2 H2A 109.5 . .
C3 C2 H2A 109.5 . .
N4 C2 H2B 109.5 . .
C3 C2 H2B 109.5 . .
H2A C2 H2B 108.1 . .
C2 C3 C4 112.82(19) . .
C2 C3 H3C 109.0 . .
C4 C3 H3C 109.0 . .
C2 C3 H3D 109.0 . .
C4 C3 H3D 109.0 . .
H3C C3 H3D 107.8 . .
C3 C4 C5 111.74(18) . .
C3 C4 H4A 109.3 . .
C5 C4 H4A 109.3 . .
C3 C4 H4B 109.3 . .
C5 C4 H4B 109.3 . .
H4A C4 H4B 107.9 . .
N5 C5 C6 109.88(16) . .
N5 C5 C4 109.85(17) . .
C6 C5 C4 110.72(17) . .
N5 C5 H5A 108.8 . .
C6 C5 H5A 108.8 . .
C4 C5 H5A 108.8 . .
O3 C6 O4 124.23(19) . .
O3 C6 C5 124.45(19) . .
O4 C6 C5 111.30(18) . .
O4 C7 H7A 109.5 . .
O4 C7 H7B 109.5 . .
H7A C7 H7B 109.5 . .
O4 C7 H7C 109.5 . .
H7A C7 H7C 109.5 . .
H7B C7 H7C 109.5 . .
C9 C8 C16 121.6(2) . .
C9 C8 S1 119.46(18) . .
C16 C8 S1 118.96(16) . .
C8 C9 C10 119.1(2) . .
C8 C9 H9 120.4 . .
C10 C9 H9 120.4 . .
C11 C10 C9 120.8(2) . .
C11 C10 H10 119.6 . .
C9 C10 H10 119.6 . .
C10 C11 C12 121.1(2) . .
C10 C11 H11 119.4 . .
C12 C11 H11 119.4 . .
C13 C12 C11 123.7(2) . .
C13 C12 C16 117.2(2) . .
C11 C12 C16 119.1(2) . .
C14 C13 C12 120.7(2) . .
C14 C13 H13 119.6 . .
C12 C13 H13 119.6 . .
C13 C14 C15 117.3(2) . .
C13 C14 C17 123.3(2) . .
C15 C14 C17 119.4(3) . .
N6 C15 C14 125.0(2) . .
N6 C15 H15 117.5 . .
C14 C15 H15 117.5 . .
N6 C16 C12 122.51(19) . .
N6 C16 C8 119.14(18) . .
C12 C16 C8 118.3(2) . .
C14 C17 H17A 109.5 . .
C14 C17 H17B 109.5 . .
H17A C17 H17B 109.5 . .
C14 C17 H17C 109.5 . .
H17A C17 H17C 109.5 . .
H17B C17 H17C 109.5 . .
C19 O7 H7 109.5 . .
C19 C18 H18A 109.5 . .
C19 C18 H18B 109.5 . .
H18A C18 H18B 109.5 . .
C19 C18 H18C 109.5 . .
H18A C18 H18C 109.5 . .
H18B C18 H18C 109.5 . .
O7 C19 C18 107.8(3) . .
O7 C19 H19A 110.1 . .
C18 C19 H19A 110.1 . .
O7 C19 H19B 110.1 . .
C18 C19 H19B 110.1 . .
H19A C19 H19B 108.5 . .

loop_
_geom_bond_atom_site_label_1
_geom_bond_atom_site_label_2
_geom_bond_distance
_geom_bond_site_symmetry_2
S1 O6 1.4329(15) .
S1 O5 1.4359(16) .
S1 N5 1.6237(17) .
S1 C8 1.768(2) .
O1 N1 1.236(3) .
O2 N1 1.246(3) .
O3 C6 1.200(3) .
O4 C6 1.314(3) .
O4 C7 1.458(3) .
N1 N2 1.344(3) .
N2 C1 1.367(3) .
N3 C1 1.324(3) .
N3 H3A 0.8800 .
N3 H3B 0.8800 .
N4 C1 1.330(3) .
N4 C2 1.454(3) .
N4 H4 0.8800 .
N5 C5 1.470(3) .
N5 H5 0.8800 .
N6 C15 1.318(3) .
N6 C16 1.366(3) .
C2 C3 1.517(3) .
C2 H2A 0.9900 .
C2 H2B 0.9900 .
C3 C4 1.523(3) .
C3 H3C 0.9900 .
C3 H3D 0.9900 .
C4 C5 1.528(3) .
C4 H4A 0.9900 .
C4 H4B 0.9900 .
C5 C6 1.525(3) .
C5 H5A 1.0000 .
C7 H7A 0.9800 .
C7 H7B 0.9800 .
C7 H7C 0.9800 .
C8 C9 1.375(3) .
C8 C16 1.421(3) .
C9 C10 1.413(4) .
C9 H9 0.9500 .
C10 C11 1.362(4) .
C10 H10 0.9500 .
C11 C12 1.414(4) .
C11 H11 0.9500 .
C12 C13 1.413(4) .
C12 C16 1.418(3) .
C13 C14 1.360(4) .
C13 H13 0.9500 .
C14 C15 1.416(3) .
C14 C17 1.505(4) .
C15 H15 0.9500 .
C17 H17A 0.9800 .
C17 H17B 0.9800 .
C17 H17C 0.9800 .
O7 C19 1.413(4) .
O7 H7 0.8400 .
C18 C19 1.505(5) .
C18 H18A 0.9800 .
C18 H18B 0.9800 .
C18 H18C 0.9800 .
C19 H19A 0.9900 .
C19 H19B 0.9900 .

loop_
_geom_torsion_atom_site_label_1
_geom_torsion_atom_site_label_2
_geom_torsion_atom_site_label_3
_geom_torsion_atom_site_label_4
_geom_torsion
_geom_torsion_site_symmetry_1
_geom_torsion_site_symmetry_2
_geom_torsion_site_symmetry_3
_geom_torsion_site_symmetry_4
O1 N1 N2 C1 -179.5(2) . . . .
O2 N1 N2 C1 0.6(4) . . . .
O6 S1 N5 C5 -176.86(14) . . . .
O5 S1 N5 C5 -48.38(17) . . . .
C8 S1 N5 C5 66.83(16) . . . .
C2 N4 C1 N3 1.4(3) . . . .
C2 N4 C1 N2 -179.6(2) . . . .
N1 N2 C1 N3 -2.7(3) . . . .
N1 N2 C1 N4 178.3(2) . . . .
C1 N4 C2 C3 -174.8(2) . . . .
N4 C2 C3 C4 61.7(2) . . . .
C2 C3 C4 C5 170.16(18) . . . .
S1 N5 C5 C6 -88.63(19) . . . .
S1 N5 C5 C4 149.33(14) . . . .
C3 C4 C5 N5 -70.3(2) . . . .
C3 C4 C5 C6 168.18(18) . . . .
C7 O4 C6 O3 2.3(4) . . . .
C7 O4 C6 C5 -176.0(2) . . . .
N5 C5 C6 O3 -65.8(3) . . . .
C4 C5 C6 O3 55.7(3) . . . .
N5 C5 C6 O4 112.5(2) . . . .
C4 C5 C6 O4 -125.99(19) . . . .
O6 S1 C8 C9 123.50(18) . . . .
O5 S1 C8 C9 -6.5(2) . . . .
N5 S1 C8 C9 -121.64(18) . . . .
O6 S1 C8 C16 -57.76(18) . . . .
O5 S1 C8 C16 172.26(15) . . . .
N5 S1 C8 C16 57.10(17) . . . .
C16 C8 C9 C10 2.0(3) . . . .
S1 C8 C9 C10 -179.27(19) . . . .
C8 C9 C10 C11 -0.5(4) . . . .
C9 C10 C11 C12 -1.3(4) . . . .
C10 C11 C12 C13 -176.6(3) . . . .
C10 C11 C12 C16 1.7(4) . . . .
C11 C12 C13 C14 175.8(2) . . . .
C16 C12 C13 C14 -2.5(3) . . . .
C12 C13 C14 C15 1.8(3) . . . .
C12 C13 C14 C17 -179.3(2) . . . .
C16 N6 C15 C14 -2.7(3) . . . .
C13 C14 C15 N6 1.0(4) . . . .
C17 C14 C15 N6 -178.0(2) . . . .
C15 N6 C16 C12 1.9(3) . . . .
C15 N6 C16 C8 -175.62(19) . . . .
C13 C12 C16 N6 0.7(3) . . . .
C11 C12 C16 N6 -177.7(2) . . . .
C13 C12 C16 C8 178.17(19) . . . .
C11 C12 C16 C8 -0.2(3) . . . .
C9 C8 C16 N6 175.93(19) . . . .
S1 C8 C16 N6 -2.8(3) . . . .
C9 C8 C16 C12 -1.7(3) . . . .
S1 C8 C16 C12 179.64(15) . . . .
